data_7118318
loop_
_publ_author_name
'Simler, Thomas'
'Braunstein, Pierre'
'Danopoulos, Andreas A.'

_publ_section_title
;
 Cobalt PNC(NHC) 'pincers': ligand dearomatisation, formation of dinuclear
 and N2 complexes and promotion of C-H activation.
;
_journal_issue 13
_journal_name_full 'Chemical communications (Cambridge, England)'
_journal_page_first 2717
_journal_page_last 2720
_journal_paper_doi 10.1039/c5cc10121b
_journal_volume 52
_journal_year 2016
_chemical_formula_moiety 'C37 H53 Br3 Co2 N3 O P'
_chemical_formula_sum 'C37 H53 Br3 Co2 N3 O P'
_chemical_formula_weight 944.38
_chemical_name_systematic
;
 ?
;
_space_group_crystal_system monoclinic
_space_group_IT_number 14
_space_group_name_Hall '-P 2ybc'
_space_group_name_H-M_alt 'P 1 21/c 1'
_symmetry_space_group_name_Hall '-P 2ybc'
_symmetry_space_group_name_H-M 'P 1 21/c 1'
_atom_sites_solution_hydrogens geom
_atom_sites_solution_primary direct
_atom_sites_solution_secondary difmap
_audit_creation_method SHELXL-2013
_audit_update_record
;
2015-12-03 deposited with the CCDC.
2016-01-04 downloaded from the CCDC.
;
_cell_angle_alpha 90
_cell_angle_beta 110.070(5)
_cell_angle_gamma 90
_cell_formula_units_Z 4
_cell_length_a 14.965(5)
_cell_length_b 24.298(8)
_cell_length_c 15.796(5)
_cell_measurement_reflns_used 2776
_cell_measurement_temperature 173(2)
_cell_measurement_theta_max 21.49
_cell_measurement_theta_min 2.33
_cell_volume 5395(3)
_computing_cell_refinement 'Bruker SAINT'
_computing_data_collection 'Bruker APEX2'
_computing_data_reduction 'Bruker SAINT'
_computing_molecular_graphics 'Bruker SHELXTL'
_computing_publication_material 'Bruker SHELXTL'
_computing_structure_refinement 'SHELXL-2013 (Sheldrick, 2013)'
_computing_structure_solution 'SHELXS-2013 (Sheldrick, 2013)'
_diffrn_ambient_temperature 173(2)
_diffrn_measured_fraction_theta_full 0.999
_diffrn_measured_fraction_theta_max 0.995
_diffrn_measurement_device_type 'Bruker APEX-II CCD'
_diffrn_measurement_method '\f and \w scans'
_diffrn_radiation_type MoK\a
_diffrn_radiation_wavelength 0.71073
_diffrn_reflns_av_R_equivalents 0.1588
_diffrn_reflns_av_unetI/netI 0.2587
_diffrn_reflns_laue_measured_fraction_full 0.999
_diffrn_reflns_laue_measured_fraction_max 0.995
_diffrn_reflns_limit_h_max 19
_diffrn_reflns_limit_h_min -19
_diffrn_reflns_limit_k_max 31
_diffrn_reflns_limit_k_min -32
_diffrn_reflns_limit_l_max 20
_diffrn_reflns_limit_l_min -20
_diffrn_reflns_number 52478
_diffrn_reflns_point_group_measured_fraction_full 0.999
_diffrn_reflns_point_group_measured_fraction_max 0.995
_diffrn_reflns_theta_full 25.242
_diffrn_reflns_theta_max 28.151
_diffrn_reflns_theta_min 1.608
_diffrn_source 'fine focus sealed tube'
_exptl_absorpt_coefficient_mu 2.890
_exptl_absorpt_correction_T_max 0.7456
_exptl_absorpt_correction_T_min 0.5973
_exptl_absorpt_correction_type multi-scan
_exptl_absorpt_process_details sadabs
_exptl_crystal_colour brown
_exptl_crystal_density_diffrn 1.163
_exptl_crystal_description prism
_exptl_crystal_F_000 1912
_exptl_crystal_size_max 0.220
_exptl_crystal_size_mid 0.200
_exptl_crystal_size_min 0.150
_platon_squeeze_details
;
 The residual electron density was assigned to four molecules of the
 THF solvent [610/4 = 152 e per asymmetric unit; four molecules of
 C4H8O would give 160e].
;
_refine_diff_density_max 0.971
_refine_diff_density_min -0.749
_refine_diff_density_rms 0.150
_refine_ls_extinction_method none
_refine_ls_goodness_of_fit_ref 0.825
_refine_ls_hydrogen_treatment constr
_refine_ls_matrix_type full
_refine_ls_number_parameters 404
_refine_ls_number_reflns 13146
_refine_ls_number_restraints 0
_refine_ls_restrained_S_all 0.825
_refine_ls_R_factor_all 0.2350
_refine_ls_R_factor_gt 0.0846
_refine_ls_shift/su_max 0.000
_refine_ls_shift/su_mean 0.000
_refine_ls_structure_factor_coef Fsqd
_refine_ls_weighting_details 'w=1/[\s^2^(Fo^2^)+(0.1156P)^2^] where P=(Fo^2^+2Fc^2^)/3'
_refine_ls_weighting_scheme calc
_refine_ls_wR_factor_gt 0.2019
_refine_ls_wR_factor_ref 0.2428
_reflns_Friedel_coverage 0.000
_reflns_number_gt 4081
_reflns_number_total 13146
_reflns_threshold_expression 'I > 2\s(I)'
_cod_data_source_file c5cc10121b2.cif
_cod_data_source_block pbad140826
_cod_depositor_comments 'Adding full bibliography for 7118318--7118321.cif.'
_cod_database_code 7118318
_shelx_space_group_comment
;
The symmetry employed for this shelxl refinement is uniquely defined
by the following loop, which should always be used as a source of
symmetry information in preference to the above space-group names.
They are only intended as comments.
;
_shelx_estimated_absorpt_t_min 0.569
_shelx_estimated_absorpt_t_max 0.671
_shelxl_version_number 2013-4

loop_
_space_group_symop_operation_xyz
'x, y, z'
'-x, y+1/2, -z+1/2'
'-x, -y, -z'
'x, -y-1/2, z-1/2'

loop_
_atom_site_label
_atom_site_type_symbol
_atom_site_fract_x
_atom_site_fract_y
_atom_site_fract_z
_atom_site_U_iso_or_equiv
_atom_site_adp_type
_atom_site_occupancy
_atom_site_site_symmetry_order
_atom_site_calc_flag
_atom_site_refinement_flags_posn
_atom_site_refinement_flags_adp
C1 C 0.7326(7) 0.2995(3) 0.4683(5) 0.041(2) Uani 1 1 d . .
C2 C 0.8024(9) 0.2627(4) 0.6065(6) 0.055(3) Uani 1 1 d . .
H2 H 0.8498 0.2462 0.6566 0.066 Uiso 1 1 calc R U
C3 C 0.7135(8) 0.2743(4) 0.6005(6) 0.054(3) Uani 1 1 d . .
H3 H 0.6860 0.2681 0.6457 0.065 Uiso 1 1 calc R U
C4 C 0.9074(7) 0.2781(4) 0.5156(6) 0.051(3) Uani 1 1 d . .
C5 C 0.9644(9) 0.3237(6) 0.5479(8) 0.0825(17) Uani 1 1 d . .
C6 C 1.0574(8) 0.3223(5) 0.5446(7) 0.0825(17) Uani 1 1 d . .
H6 H 1.1014 0.3511 0.5701 0.099 Uiso 1 1 calc R U
C7 C 1.0827(9) 0.2772(5) 0.5027(7) 0.0825(17) Uani 1 1 d . .
H7 H 1.1433 0.2764 0.4960 0.099 Uiso 1 1 calc R U
C8 C 1.0203(9) 0.2336(6) 0.4710(7) 0.0825(17) Uani 1 1 d . .
H8 H 1.0407 0.2031 0.4448 0.099 Uiso 1 1 calc R U
C9 C 0.9319(9) 0.2327(7) 0.4756(8) 0.0825(17) Uani 1 1 d . .
C10 C 0.9349(8) 0.3725(5) 0.5913(8) 0.075(3) Uani 1 1 d . .
H10 H 0.8684 0.3662 0.5901 0.091 Uiso 1 1 calc R U
C11 C 0.9354(13) 0.4229(6) 0.5358(10) 0.140(7) Uani 1 1 d . .
H11A H 0.9818 0.4180 0.5052 0.209 Uiso 1 1 calc R U
H11B H 0.9527 0.4551 0.5753 0.209 Uiso 1 1 calc R U
H11C H 0.8719 0.4283 0.4908 0.209 Uiso 1 1 calc R U
C12 C 0.9993(9) 0.3825(7) 0.6899(8) 0.117(5) Uani 1 1 d . .
H12A H 0.9905 0.3527 0.7280 0.176 Uiso 1 1 calc R U
H12B H 0.9823 0.4177 0.7107 0.176 Uiso 1 1 calc R U
H12C H 1.0659 0.3836 0.6935 0.176 Uiso 1 1 calc R U
C13 C 0.8687(12) 0.1875(5) 0.4365(9) 0.101(5) Uani 1 1 d . .
H13 H 0.8032 0.2004 0.4302 0.122 Uiso 1 1 calc R U
C14 C 0.8881(12) 0.1359(6) 0.4992(11) 0.130(6) Uani 1 1 d . .
H14A H 0.9504 0.1396 0.5466 0.196 Uiso 1 1 calc R U
H14B H 0.8874 0.1028 0.4636 0.196 Uiso 1 1 calc R U
H14C H 0.8386 0.1330 0.5266 0.196 Uiso 1 1 calc R U
C15 C 0.8634(16) 0.1678(6) 0.3441(11) 0.162(8) Uani 1 1 d . .
H15A H 0.8580 0.1995 0.3045 0.244 Uiso 1 1 calc R U
H15B H 0.8077 0.1440 0.3190 0.244 Uiso 1 1 calc R U
H15C H 0.9212 0.1470 0.3491 0.244 Uiso 1 1 calc R U
C16 C 0.5777(7) 0.3192(3) 0.4771(6) 0.043(2) Uani 1 1 d . .
C17 C 0.5104(8) 0.3201(4) 0.5137(6) 0.048(2) Uani 1 1 d . .
H17 H 0.5191 0.3032 0.5701 0.057 Uiso 1 1 calc R U
C18 C 0.4299(9) 0.3459(4) 0.4678(7) 0.065(3) Uani 1 1 d . .
H18 H 0.3814 0.3486 0.4938 0.078 Uiso 1 1 calc R U
C19 C 0.4144(8) 0.3684(4) 0.3857(6) 0.054(3) Uani 1 1 d . .
H19 H 0.3561 0.3867 0.3551 0.065 Uiso 1 1 calc R U
C20 C 0.4843(7) 0.3646(4) 0.3462(6) 0.044(2) Uani 1 1 d . .
C21 C 0.4725(6) 0.3774(3) 0.2514(6) 0.041(2) Uani 1 1 d . .
H21 H 0.4243 0.4066 0.2237 0.049 Uiso 1 1 calc R U
C22 C 0.6175(8) 0.4632(4) 0.2684(6) 0.051(3) Uani 1 1 d . .
H22 H 0.5644 0.4863 0.2286 0.061 Uiso 1 1 calc R U
C23 C 0.7086(10) 0.4808(5) 0.2551(8) 0.091(4) Uani 1 1 d . .
H23A H 0.7029 0.4752 0.1914 0.109 Uiso 1 1 calc R U
H23B H 0.7620 0.4578 0.2932 0.109 Uiso 1 1 calc R U
C24 C 0.7292(11) 0.5407(5) 0.2800(9) 0.110(5) Uani 1 1 d . .
H24A H 0.7896 0.5512 0.2719 0.132 Uiso 1 1 calc R U
H24B H 0.6778 0.5636 0.2388 0.132 Uiso 1 1 calc R U
C25 C 0.7365(11) 0.5525(5) 0.3762(8) 0.096(5) Uani 1 1 d . .
H25A H 0.7908 0.5319 0.4182 0.115 Uiso 1 1 calc R U
H25B H 0.7480 0.5923 0.3890 0.115 Uiso 1 1 calc R U
C26 C 0.6471(11) 0.5359(5) 0.3901(9) 0.104(5) Uani 1 1 d . .
H26A H 0.5939 0.5588 0.3517 0.125 Uiso 1 1 calc R U
H26B H 0.6533 0.5424 0.4538 0.125 Uiso 1 1 calc R U
C27 C 0.6241(10) 0.4726(5) 0.3661(8) 0.092(4) Uani 1 1 d . .
H27A H 0.6750 0.4493 0.4069 0.110 Uiso 1 1 calc R U
H27B H 0.5632 0.4626 0.3736 0.110 Uiso 1 1 calc R U
C28 C 0.5652(7) 0.3812(3) 0.1169(5) 0.048(3) Uani 1 1 d . .
H28 H 0.5305 0.3453 0.1018 0.058 Uiso 1 1 calc R U
C29 C 0.4916(8) 0.4234(4) 0.0598(6) 0.067(3) Uani 1 1 d . .
H29A H 0.4347 0.4232 0.0781 0.080 Uiso 1 1 calc R U
H29B H 0.5195 0.4608 0.0702 0.080 Uiso 1 1 calc R U
C30 C 0.4632(10) 0.4089(5) -0.0397(6) 0.089(4) Uani 1 1 d . .
H30A H 0.4253 0.3745 -0.0514 0.107 Uiso 1 1 calc R U
H30B H 0.4225 0.4385 -0.0761 0.107 Uiso 1 1 calc R U
C31 C 0.5475(10) 0.4013(5) -0.0685(7) 0.085(4) Uani 1 1 d . .
H31A H 0.5817 0.4367 -0.0633 0.102 Uiso 1 1 calc R U
H31B H 0.5260 0.3896 -0.1324 0.102 Uiso 1 1 calc R U
C32 C 0.6132(10) 0.3589(5) -0.0115(7) 0.088(4) Uani 1 1 d . .
H32A H 0.5797 0.3231 -0.0199 0.106 Uiso 1 1 calc R U
H32B H 0.6685 0.3547 -0.0317 0.106 Uiso 1 1 calc R U
C33 C 0.6477(8) 0.3734(5) 0.0861(6) 0.064(3) Uani 1 1 d . .
H33A H 0.6891 0.3436 0.1214 0.076 Uiso 1 1 calc R U
H33B H 0.6857 0.4077 0.0959 0.076 Uiso 1 1 calc R U
C34 C 0.3498(9) 0.2130(5) 0.3016(8) 0.090(4) Uani 1 1 d . .
H34A H 0.3872 0.2178 0.3663 0.108 Uiso 1 1 calc R U
H34B H 0.3831 0.1861 0.2758 0.108 Uiso 1 1 calc R U
C35 C 0.2564(9) 0.1937(5) 0.2909(9) 0.088(4) Uani 1 1 d . .
H35A H 0.2573 0.1719 0.3442 0.106 Uiso 1 1 calc R U
H35B H 0.2321 0.1700 0.2367 0.106 Uiso 1 1 calc R U
C36 C 0.1938(11) 0.2438(5) 0.2808(10) 0.099(4) Uani 1 1 d . .
H36A H 0.1991 0.2600 0.3398 0.119 Uiso 1 1 calc R U
H36B H 0.1263 0.2357 0.2460 0.119 Uiso 1 1 calc R U
C37 C 0.2406(8) 0.2812(5) 0.2269(8) 0.081(4) Uani 1 1 d . .
H37A H 0.2094 0.2757 0.1612 0.097 Uiso 1 1 calc R U
H37B H 0.2355 0.3206 0.2411 0.097 Uiso 1 1 calc R U
N1 N 0.8132(5) 0.2790(3) 0.5261(4) 0.0424(18) Uani 1 1 d . .
N2 N 0.6681(6) 0.2972(3) 0.5152(4) 0.0421(19) Uani 1 1 d . .
N3 N 0.5689(5) 0.3416(3) 0.3943(4) 0.0377(17) Uani 1 1 d . .
O1 O 0.3402(5) 0.2640(3) 0.2560(5) 0.068(2) Uani 1 1 d . .
P1 P 0.58726(18) 0.38921(10) 0.23975(14) 0.0421(6) Uani 1 1 d . .
Co1 Co 0.67535(9) 0.33338(5) 0.35074(7) 0.0400(3) Uani 1 1 d . .
Co2 Co 0.43031(10) 0.29739(5) 0.20023(8) 0.0512(4) Uani 1 1 d . .
Br1 Br 0.81103(8) 0.33358(5) 0.30812(6) 0.0640(3) Uani 1 1 d . .
Br2 Br 0.57593(8) 0.24268(4) 0.26163(6) 0.0520(3) Uani 1 1 d . .
Br3 Br 0.34084(9) 0.28440(5) 0.04552(7) 0.0739(4) Uani 1 1 d . .

loop_
_atom_site_aniso_label
_atom_site_aniso_U_11
_atom_site_aniso_U_22
_atom_site_aniso_U_33
_atom_site_aniso_U_23
_atom_site_aniso_U_13
_atom_site_aniso_U_12
C1 0.045(6) 0.037(5) 0.036(4) 0.008(4) 0.007(5) 0.006(5)
C2 0.068(8) 0.060(7) 0.042(5) 0.009(5) 0.025(6) -0.004(6)
C3 0.063(8) 0.065(7) 0.038(5) 0.019(5) 0.022(5) 0.004(6)
C4 0.041(6) 0.062(7) 0.047(5) 0.017(5) 0.013(5) 0.022(5)
C5 0.057(4) 0.120(5) 0.068(3) 0.021(3) 0.018(3) 0.020(4)
C6 0.057(4) 0.120(5) 0.068(3) 0.021(3) 0.018(3) 0.020(4)
C7 0.057(4) 0.120(5) 0.068(3) 0.021(3) 0.018(3) 0.020(4)
C8 0.057(4) 0.120(5) 0.068(3) 0.021(3) 0.018(3) 0.020(4)
C9 0.057(4) 0.120(5) 0.068(3) 0.021(3) 0.018(3) 0.020(4)
C10 0.048(7) 0.078(8) 0.090(8) -0.006(7) 0.010(7) -0.011(6)
C11 0.190(19) 0.098(11) 0.104(11) -0.002(9) 0.015(12) 0.053(12)
C12 0.066(10) 0.200(16) 0.076(9) -0.023(10) 0.013(8) -0.022(10)
C13 0.138(14) 0.083(9) 0.110(11) 0.019(9) 0.078(11) 0.055(10)
C14 0.125(14) 0.093(11) 0.151(14) 0.023(10) 0.019(12) 0.000(10)
C15 0.25(2) 0.103(13) 0.133(14) -0.038(11) 0.058(16) -0.002(14)
C16 0.044(6) 0.033(5) 0.049(5) 0.001(4) 0.012(5) 0.008(5)
C17 0.052(7) 0.055(6) 0.043(5) 0.003(5) 0.025(5) 0.009(6)
C18 0.075(9) 0.072(8) 0.070(7) -0.029(6) 0.053(7) -0.007(7)
C19 0.070(8) 0.061(7) 0.034(5) 0.001(5) 0.024(5) 0.021(6)
C20 0.042(6) 0.046(6) 0.039(5) 0.005(4) 0.007(5) -0.001(5)
C21 0.030(5) 0.028(5) 0.059(5) -0.004(4) 0.010(5) 0.003(4)
C22 0.062(7) 0.046(6) 0.047(5) 0.006(4) 0.022(5) 0.003(5)
C23 0.111(11) 0.083(9) 0.090(9) -0.014(7) 0.051(9) -0.038(8)
C24 0.121(13) 0.089(10) 0.118(11) -0.020(8) 0.038(10) -0.068(9)
C25 0.127(13) 0.073(9) 0.071(8) 0.003(6) 0.012(9) -0.045(9)
C26 0.130(14) 0.087(10) 0.086(9) -0.028(7) 0.025(9) -0.041(9)
C27 0.117(12) 0.083(9) 0.089(8) -0.055(7) 0.055(9) -0.050(8)
C28 0.078(8) 0.034(5) 0.029(4) 0.008(4) 0.014(5) -0.004(5)
C29 0.065(8) 0.085(8) 0.038(5) 0.008(5) 0.002(5) 0.005(7)
C30 0.119(12) 0.098(10) 0.037(6) 0.018(6) 0.011(7) 0.007(9)
C31 0.117(12) 0.100(10) 0.037(6) 0.011(6) 0.024(7) 0.023(9)
C32 0.096(10) 0.113(10) 0.065(7) -0.002(7) 0.039(8) 0.020(9)
C33 0.069(8) 0.088(8) 0.038(5) -0.007(5) 0.024(6) -0.003(6)
C34 0.082(10) 0.088(10) 0.087(8) 0.013(7) 0.014(8) -0.027(8)
C35 0.069(9) 0.081(9) 0.108(10) -0.001(7) 0.021(8) -0.033(8)
C36 0.101(12) 0.083(10) 0.129(12) -0.006(8) 0.057(10) -0.024(9)
C37 0.053(8) 0.095(9) 0.088(8) 0.011(7) 0.015(7) 0.028(7)
N1 0.041(5) 0.046(5) 0.038(4) 0.001(3) 0.010(4) 0.007(4)
N2 0.054(5) 0.044(5) 0.029(3) 0.003(3) 0.014(4) 0.001(4)
N3 0.036(5) 0.047(5) 0.037(4) -0.005(3) 0.022(4) 0.004(4)
O1 0.065(5) 0.078(5) 0.067(4) 0.017(4) 0.031(4) -0.008(4)
P1 0.0443(16) 0.0419(14) 0.0366(12) 0.0010(10) 0.0095(12) -0.0076(12)
Co1 0.0367(7) 0.0486(8) 0.0343(6) 0.0039(5) 0.0115(6) -0.0005(6)
Co2 0.0493(9) 0.0569(9) 0.0452(7) -0.0029(6) 0.0131(7) -0.0055(7)
Br1 0.0430(6) 0.1018(9) 0.0488(5) 0.0181(6) 0.0177(5) 0.0029(6)
Br2 0.0569(7) 0.0535(6) 0.0461(5) -0.0010(5) 0.0181(5) 0.0070(5)
Br3 0.0655(8) 0.0990(9) 0.0495(6) -0.0088(6) 0.0098(6) -0.0159(7)

loop_
_atom_type_symbol
_atom_type_description
_atom_type_scat_dispersion_real
_atom_type_scat_dispersion_imag
_atom_type_scat_source
C C 0.0033 0.0016 'International Tables Vol C Tables 4.2.6.8 and 6.1.1.4'
H H 0.0000 0.0000 'International Tables Vol C Tables 4.2.6.8 and 6.1.1.4'
N N 0.0061 0.0033 'International Tables Vol C Tables 4.2.6.8 and 6.1.1.4'
O O 0.0106 0.0060 'International Tables Vol C Tables 4.2.6.8 and 6.1.1.4'
P P 0.1023 0.0942 'International Tables Vol C Tables 4.2.6.8 and 6.1.1.4'
Co Co 0.3494 0.9721 'International Tables Vol C Tables 4.2.6.8 and 6.1.1.4'
Br Br -0.2901 2.4595 'International Tables Vol C Tables 4.2.6.8 and 6.1.1.4'

loop_
_geom_angle_atom_site_label_1
_geom_angle_atom_site_label_2
_geom_angle_atom_site_label_3
_geom_angle
N1 C1 N2 104.3(7)
N1 C1 Co1 144.3(7)
N2 C1 Co1 111.3(6)
C3 C2 N1 107.5(9)
C3 C2 H2 126.3
N1 C2 H2 126.3
C2 C3 N2 107.2(9)
C2 C3 H3 126.4
N2 C3 H3 126.4
C9 C4 C5 125.5(11)
C9 C4 N1 118.5(10)
C5 C4 N1 115.9(9)
C4 C5 C6 117.3(12)
C4 C5 C10 123.8(11)
C6 C5 C10 118.8(13)
C7 C6 C5 117.8(13)
C7 C6 H6 121.1
C5 C6 H6 121.1
C8 C7 C6 120.8(12)
C8 C7 H7 119.6
C6 C7 H7 119.6
C9 C8 C7 123.0(14)
C9 C8 H8 118.5
C7 C8 H8 118.5
C8 C9 C4 115.4(14)
C8 C9 C13 120.1(14)
C4 C9 C13 124.4(12)
C11 C10 C5 108.3(11)
C11 C10 C12 109.4(11)
C5 C10 C12 113.9(11)
C11 C10 H10 108.4
C5 C10 H10 108.4
C12 C10 H10 108.4
C10 C11 H11A 109.5
C10 C11 H11B 109.5
H11A C11 H11B 109.5
C10 C11 H11C 109.5
H11A C11 H11C 109.5
H11B C11 H11C 109.5
C10 C12 H12A 109.5
C10 C12 H12B 109.5
H12A C12 H12B 109.5
C10 C12 H12C 109.5
H12A C12 H12C 109.5
H12B C12 H12C 109.5
C9 C13 C15 117.6(13)
C9 C13 C14 112.8(13)
C15 C13 C14 107.1(12)
C9 C13 H13 106.2
C15 C13 H13 106.2
C14 C13 H13 106.2
C13 C14 H14A 109.5
C13 C14 H14B 109.5
H14A C14 H14B 109.5
C13 C14 H14C 109.5
H14A C14 H14C 109.5
H14B C14 H14C 109.5
C13 C15 H15A 109.5
C13 C15 H15B 109.5
H15A C15 H15B 109.5
C13 C15 H15C 109.5
H15A C15 H15C 109.5
H15B C15 H15C 109.5
C17 C16 N3 124.6(8)
C17 C16 N2 126.4(8)
N3 C16 N2 109.0(8)
C16 C17 C18 116.9(9)
C16 C17 H17 121.5
C18 C17 H17 121.5
C17 C18 C19 122.6(10)
C17 C18 H18 118.7
C19 C18 H18 118.7
C18 C19 C20 119.7(10)
C18 C19 H19 120.2
C20 C19 H19 120.2
N3 C20 C19 118.5(7)
N3 C20 C21 114.7(8)
C19 C20 C21 126.3(8)
C20 C21 P1 110.3(6)
C20 C21 Co2 96.4(5)
P1 C21 Co2 106.0(4)
C20 C21 H21 114.2
P1 C21 H21 114.2
Co2 C21 H21 114.2
C23 C22 C27 110.4(9)
C23 C22 P1 113.1(7)
C27 C22 P1 108.4(6)
C23 C22 H22 108.3
C27 C22 H22 108.3
P1 C22 H22 108.3
C22 C23 C24 110.4(11)
C22 C23 H23A 109.6
C24 C23 H23A 109.6
C22 C23 H23B 109.6
C24 C23 H23B 109.6
H23A C23 H23B 108.1
C25 C24 C23 112.4(10)
C25 C24 H24A 109.1
C23 C24 H24A 109.1
C25 C24 H24B 109.1
C23 C24 H24B 109.1
H24A C24 H24B 107.9
C26 C25 C24 109.8(11)
C26 C25 H25A 109.7
C24 C25 H25A 109.7
C26 C25 H25B 109.7
C24 C25 H25B 109.7
H25A C25 H25B 108.2
C25 C26 C27 111.0(11)
C25 C26 H26A 109.4
C27 C26 H26A 109.4
C25 C26 H26B 109.4
C27 C26 H26B 109.4
H26A C26 H26B 108.0
C22 C27 C26 108.7(9)
C22 C27 H27A 110.0
C26 C27 H27A 110.0
C22 C27 H27B 110.0
C26 C27 H27B 110.0
H27A C27 H27B 108.3
C33 C28 C29 113.4(7)
C33 C28 P1 118.9(7)
C29 C28 P1 112.0(6)
C33 C28 H28 103.4
C29 C28 H28 103.4
P1 C28 H28 103.4
C30 C29 C28 109.8(9)
C30 C29 H29A 109.7
C28 C29 H29A 109.7
C30 C29 H29B 109.7
C28 C29 H29B 109.7
H29A C29 H29B 108.2
C31 C30 C29 112.1(10)
C31 C30 H30A 109.2
C29 C30 H30A 109.2
C31 C30 H30B 109.2
C29 C30 H30B 109.2
H30A C30 H30B 107.9
C30 C31 C32 110.6(10)
C30 C31 H31A 109.5
C32 C31 H31A 109.5
C30 C31 H31B 109.5
C32 C31 H31B 109.5
H31A C31 H31B 108.1
C33 C32 C31 112.6(10)
C33 C32 H32A 109.1
C31 C32 H32A 109.1
C33 C32 H32B 109.1
C31 C32 H32B 109.1
H32A C32 H32B 107.8
C28 C33 C32 109.7(9)
C28 C33 H33A 109.7
C32 C33 H33A 109.7
C28 C33 H33B 109.7
C32 C33 H33B 109.7
H33A C33 H33B 108.2
O1 C34 C35 107.6(11)
O1 C34 H34A 110.2
C35 C34 H34A 110.2
O1 C34 H34B 110.2
C35 C34 H34B 110.2
H34A C34 H34B 108.5
C34 C35 C36 107.0(11)
C34 C35 H35A 110.3
C36 C35 H35A 110.3
C34 C35 H35B 110.3
C36 C35 H35B 110.3
H35A C35 H35B 108.6
C35 C36 C37 98.6(10)
C35 C36 H36A 112.0
C37 C36 H36A 112.0
C35 C36 H36B 112.0
C37 C36 H36B 112.0
H36A C36 H36B 109.7
O1 C37 C36 105.1(9)
O1 C37 H37A 110.7
C36 C37 H37A 110.7
O1 C37 H37B 110.7
C36 C37 H37B 110.7
H37A C37 H37B 108.8
C1 N1 C2 111.7(8)
C1 N1 C4 127.1(7)
C2 N1 C4 120.9(8)
C16 N2 C3 130.6(8)
C16 N2 C1 120.1(7)
C3 N2 C1 109.2(8)
C20 N3 C16 117.5(7)
C20 N3 Co1 124.4(6)
C16 N3 Co1 118.0(6)
C34 O1 C37 109.0(9)
C34 O1 Co2 127.5(7)
C37 O1 Co2 120.6(7)
C21 P1 C28 104.7(4)
C21 P1 C22 106.7(4)
C28 P1 C22 107.1(4)
C21 P1 Co1 98.5(3)
C28 P1 Co1 126.5(3)
C22 P1 Co1 111.2(3)
C1 Co1 N3 81.5(4)
C1 Co1 P1 161.6(3)
N3 Co1 P1 83.2(2)
C1 Co1 Br1 97.7(3)
N3 Co1 Br1 172.9(2)
P1 Co1 Br1 96.22(8)
C1 Co1 Br2 97.7(3)
N3 Co1 Br2 84.2(2)
P1 Co1 Br2 90.85(8)
Br1 Co1 Br2 102.90(6)
O1 Co2 C21 111.0(3)
O1 Co2 Br3 99.9(2)
C21 Co2 Br3 120.3(2)
O1 Co2 Br2 104.2(2)
C21 Co2 Br2 103.8(2)
Br3 Co2 Br2 116.53(6)
Co2 Br2 Co1 91.10(5)

loop_
_geom_bond_atom_site_label_1
_geom_bond_atom_site_label_2
_geom_bond_distance
C1 N1 1.334(10)
C1 N2 1.405(11)
C1 Co1 1.942(8)
C2 C3 1.330(14)
C2 N1 1.392(10)
C2 H2 0.9500
C3 N2 1.400(10)
C3 H3 0.9500
C4 C9 1.382(16)
C4 C5 1.385(16)
C4 N1 1.475(12)
C5 C6 1.410(16)
C5 C10 1.508(16)
C6 C7 1.398(16)
C6 H6 0.9500
C7 C8 1.386(16)
C7 H7 0.9500
C8 C9 1.350(16)
C8 H8 0.9500
C9 C13 1.443(19)
C10 C11 1.508(17)
C10 C12 1.544(15)
C10 H10 1.0000
C11 H11A 0.9800
C11 H11B 0.9800
C11 H11C 0.9800
C12 H12A 0.9800
C12 H12B 0.9800
C12 H12C 0.9800
C13 C15 1.512(18)
C13 C14 1.561(17)
C13 H13 1.0000
C14 H14A 0.9800
C14 H14B 0.9800
C14 H14C 0.9800
C15 H15A 0.9800
C15 H15B 0.9800
C15 H15C 0.9800
C16 C17 1.323(12)
C16 N3 1.381(10)
C16 N2 1.385(11)
C17 C18 1.329(14)
C17 H17 0.9500
C18 C19 1.353(13)
C18 H18 0.9500
C19 C20 1.393(13)
C19 H19 0.9500
C20 N3 1.354(11)
C20 C21 1.479(11)
C21 P1 1.812(9)
C21 Co2 2.116(8)
C21 H21 1.0000
C22 C23 1.511(14)
C22 C27 1.528(12)
C22 P1 1.871(9)
C22 H22 1.0000
C23 C24 1.513(15)
C23 H23A 0.9900
C23 H23B 0.9900
C24 C25 1.513(16)
C24 H24A 0.9900
C24 H24B 0.9900
C25 C26 1.484(17)
C25 H25A 0.9900
C25 H25B 0.9900
C26 C27 1.593(15)
C26 H26A 0.9900
C26 H26B 0.9900
C27 H27A 0.9900
C27 H27B 0.9900
C28 C33 1.487(13)
C28 C29 1.549(13)
C28 P1 1.863(8)
C28 H28 1.0000
C29 C30 1.522(13)
C29 H29A 0.9900
C29 H29B 0.9900
C30 C31 1.492(16)
C30 H30A 0.9900
C30 H30B 0.9900
C31 C32 1.494(15)
C31 H31A 0.9900
C31 H31B 0.9900
C32 C33 1.489(13)
C32 H32A 0.9900
C32 H32B 0.9900
C33 H33A 0.9900
C33 H33B 0.9900
C34 O1 1.415(12)
C34 C35 1.429(15)
C34 H34A 0.9900
C34 H34B 0.9900
C35 C36 1.511(17)
C35 H35A 0.9900
C35 H35B 0.9900
C36 C37 1.565(16)
C36 H36A 0.9900
C36 H36B 0.9900
C37 O1 1.463(12)
C37 H37A 0.9900
C37 H37B 0.9900
N3 Co1 1.950(7)
O1 Co2 2.017(7)
P1 Co1 2.251(3)
Co1 Br1 2.3482(17)
Co1 Br2 2.7595(17)
Co2 Br3 2.3704(17)
Co2 Br2 2.4508(18)

loop_
_geom_torsion_atom_site_label_1
_geom_torsion_atom_site_label_2
_geom_torsion_atom_site_label_3
_geom_torsion_atom_site_label_4
_geom_torsion
N1 C2 C3 N2 0.9(11)
C9 C4 C5 C6 -4.1(16)
N1 C4 C5 C6 175.6(8)
C9 C4 C5 C10 -179.9(10)
N1 C4 C5 C10 -0.2(15)
C4 C5 C6 C7 5.0(15)
C10 C5 C6 C7 -179.0(10)
C5 C6 C7 C8 -4.2(16)
C6 C7 C8 C9 2.2(18)
C7 C8 C9 C4 -0.9(17)
C7 C8 C9 C13 176.4(11)
C5 C4 C9 C8 2.0(16)
N1 C4 C9 C8 -177.7(9)
C5 C4 C9 C13 -175.2(11)
N1 C4 C9 C13 5.1(16)
C4 C5 C10 C11 -119.4(13)
C6 C5 C10 C11 64.8(14)
C4 C5 C10 C12 118.7(12)
C6 C5 C10 C12 -57.0(15)
C8 C9 C13 C15 -44.0(19)
C4 C9 C13 C15 133.0(13)
C8 C9 C13 C14 81.4(15)
C4 C9 C13 C14 -101.5(14)
N3 C16 C17 C18 -1.9(14)
N2 C16 C17 C18 176.5(9)
C16 C17 C18 C19 2.7(15)
C17 C18 C19 C20 0.4(15)
C18 C19 C20 N3 -4.4(13)
C18 C19 C20 C21 167.7(9)
N3 C20 C21 P1 -26.9(9)
C19 C20 C21 P1 160.7(8)
N3 C20 C21 Co2 82.8(7)
C19 C20 C21 Co2 -89.6(9)
C27 C22 C23 C24 -58.0(13)
P1 C22 C23 C24 -179.6(9)
C22 C23 C24 C25 57.8(16)
C23 C24 C25 C26 -57.6(17)
C24 C25 C26 C27 56.9(15)
C23 C22 C27 C26 57.1(13)
P1 C22 C27 C26 -178.5(9)
C25 C26 C27 C22 -57.6(14)
C33 C28 C29 C30 51.9(12)
P1 C28 C29 C30 -170.1(8)
C28 C29 C30 C31 -51.9(13)
C29 C30 C31 C32 55.7(14)
C30 C31 C32 C33 -58.6(15)
C29 C28 C33 C32 -54.2(12)
P1 C28 C33 C32 170.9(8)
C31 C32 C33 C28 57.4(14)
O1 C34 C35 C36 -28.7(15)
C34 C35 C36 C37 35.3(14)
C35 C36 C37 O1 -29.6(12)
N2 C1 N1 C2 1.4(9)
Co1 C1 N1 C2 177.0(9)
N2 C1 N1 C4 -172.0(8)
Co1 C1 N1 C4 3.6(17)
C3 C2 N1 C1 -1.5(11)
C3 C2 N1 C4 172.4(9)
C9 C4 N1 C1 -91.3(11)
C5 C4 N1 C1 89.0(12)
C9 C4 N1 C2 95.8(11)
C5 C4 N1 C2 -83.9(11)
C17 C16 N2 C3 -4.4(15)
N3 C16 N2 C3 174.2(8)
C17 C16 N2 C1 -179.6(8)
N3 C16 N2 C1 -1.0(10)
C2 C3 N2 C16 -175.7(9)
C2 C3 N2 C1 -0.1(10)
N1 C1 N2 C16 175.4(7)
Co1 C1 N2 C16 -1.9(9)
N1 C1 N2 C3 -0.8(9)
Co1 C1 N2 C3 -178.0(6)
C19 C20 N3 C16 5.1(12)
C21 C20 N3 C16 -167.9(7)
C19 C20 N3 Co1 -179.5(6)
C21 C20 N3 Co1 7.5(11)
C17 C16 N3 C20 -2.1(13)
N2 C16 N3 C20 179.3(7)
C17 C16 N3 Co1 -177.8(7)
N2 C16 N3 Co1 3.6(9)
C35 C34 O1 C37 8.1(14)
C35 C34 O1 Co2 -152.3(9)
C36 C37 O1 C34 14.6(13)
C36 C37 O1 Co2 176.6(7)
C20 C21 P1 C28 161.7(6)
Co2 C21 P1 C28 58.4(5)
C20 C21 P1 C22 -85.0(7)
Co2 C21 P1 C22 171.8(4)
C20 C21 P1 Co1 30.3(6)
Co2 C21 P1 Co1 -73.0(3)
C33 C28 P1 C21 -163.9(7)
C29 C28 P1 C21 60.7(8)
C33 C28 P1 C22 83.1(8)
C29 C28 P1 C22 -52.3(8)
C33 C28 P1 Co1 -51.3(8)
C29 C28 P1 Co1 173.3(6)
C23 C22 P1 C21 -175.7(8)
C27 C22 P1 C21 61.5(9)
C23 C22 P1 C28 -64.0(9)
C27 C22 P1 C28 173.2(8)
C23 C22 P1 Co1 77.9(8)
C27 C22 P1 Co1 -44.8(8)

loop_
_platon_squeeze_void_nr
_platon_squeeze_void_average_x
_platon_squeeze_void_average_y
_platon_squeeze_void_average_z
_platon_squeeze_void_volume
_platon_squeeze_void_count_electrons
1 -0.001 0.500 -0.001 884.7 304.0
2 -0.105 1.000 0.395 884.7 305.8
